data_7250516
loop_
_publ_author_name
'Zagorskyt\.e, Inesa'
'Arba\<ciauskien\.e, Egl\.e'
'Ra\<ckauskien\.e, Greta'
'Belyakov, Sergey'
'Bieliauskas, Aurimas'
'Rollin, Patrick'
'\<Sa\<ckus, Algirdas'

_publ_section_title
;
 A new synthetic approach to the 3,4-dihydro-1H-[1,4]oxazino[4,3-a]indole
 system from ethyl 1H-indole-2-carboxylates and activated glycerol
 carbonate
;
_journal_issue 24
_journal_name_full 'RSC Advances'
_journal_page_first 18947
_journal_page_last 18970
_journal_paper_doi 10.1039/D5RA02996A
_journal_volume 15
_journal_year 2025
_chemical_absolute_configuration unk
_chemical_formula_moiety 'C12 H11 N O3'
_chemical_formula_sum 'C12 H11 N O3'
_chemical_formula_weight 217.23
_space_group_crystal_system orthorhombic
_space_group_IT_number 33
_space_group_name_Hall 'P 2c -2n'
_space_group_name_H-M_alt 'P n a 21'
_symmetry_Int_Tables_number 33
_audit_creation_date 2025-02-18
_audit_creation_method
;
Olex2 1.2-ac4
(compiled 2018.05.17 svn.r3504 for Rigaku Oxford Diffraction, GUI svn.r5492)
;
_audit_update_record
;
2025-03-01 deposited with the CCDC.	2025-05-21 downloaded from the CCDC.
;
_cell_angle_alpha 90
_cell_angle_beta 90
_cell_angle_gamma 90
_cell_formula_units_Z 4
_cell_length_a 30.9767(6)
_cell_length_b 6.3602(2)
_cell_length_c 4.9575(1)
_cell_measurement_reflns_used 5660
_cell_measurement_temperature 160.0(1)
_cell_measurement_theta_max 78.1530
_cell_measurement_theta_min 2.8320
_cell_volume 976.72(4)
_computing_cell_refinement 'CrysAlisPro 1.171.42.93a (Rigaku OD, 2023)'
_computing_data_collection 'CrysAlisPro 1.171.42.93a (Rigaku OD, 2023)'
_computing_data_reduction 'CrysAlisPro 1.171.42.93a (Rigaku OD, 2023)'
_computing_molecular_graphics 'Olex2 (Dolomanov et al., 2009)'
_computing_publication_material 'Olex2 (Dolomanov et al., 2009)'
_computing_structure_refinement 'olex2.refine (Bourhis et al., 2015)'
_diffrn_ambient_environment N~2~
_diffrn_ambient_temperature 160.0(1)
_diffrn_detector 'Hybrid Pixel Array Detector'
_diffrn_detector_area_resol_mean 10.0000
_diffrn_detector_type HyPix
_diffrn_measured_fraction_theta_full 0.98
_diffrn_measured_fraction_theta_max 0.9381
_diffrn_measurement_details
;
List of Runs (angles in degrees, time in seconds):

  # Type    Start    End  Width  t~exp~   \w     \q     \k     \f   Frames
#--------------------------------------------------------------------------
  1  \w     45.00  94.00   0.50    0.75    --  113.25-125.00-180.00   98
  2  \w     78.00 126.00   0.50    0.75    --  113.25-146.00-117.00   96
  3  \w     51.00  98.00   0.50    0.75    --  113.25-125.00 -60.00   94
  4  \w     56.00  82.00   0.50    0.75    --  113.25-125.00-150.00   52
  5  \w     52.00  77.00   0.50    0.75    --  113.25-112.00 -49.00   50
  6  \w     57.00 106.00   0.50    0.75    --  113.25 -94.00 -30.00   98
  7  \w     95.00 132.00   0.50    0.75    --  113.25-153.00  87.46   74
  8  \w     82.00 109.00   0.50    0.75    --  113.25-125.00 120.00   54
  9  \w     50.00  75.00   0.50    0.75    --  113.25-125.00 150.00   50
 10  \w     79.00 105.00   0.50    0.75    --  113.25 -94.00 120.00   52
 11  \w     78.00 103.00   0.50    0.75    --  113.25 -94.00  30.00   50
 12  \w     43.00  68.00   0.50    0.75    --  113.25 -61.00  90.00   50
 13  \w     61.00  87.00   0.50    0.75    --  113.25 -77.00  30.00   52
 14  \w     42.00  67.00   0.50    0.75    --  113.25 -61.00 -60.00   50
 15  \w     42.00  67.00   0.50    0.75    --  113.25 -77.00-120.00   50
 16  \w     55.00  80.00   0.50    0.75    --  113.25 -77.00-180.00   50
 17  \w    116.00 168.00   0.50    0.75    --  113.25  15.00-150.00  104
 18  \w    121.00 146.00   0.50    0.75    --  113.25  45.00-180.00   50
 19  \w    112.00 137.00   0.50    0.75    --  113.25  30.00-150.00   50
 20  \w    111.00 136.00   0.50    0.75    --  113.25  15.00  90.00   50
 21  \w    109.00 134.00   0.50    0.75    --  113.25  15.00 150.00   50
 22  \w     92.00 178.00   0.50    0.75    --  113.25  77.00 120.00  172
 23  \w     96.00 122.00   0.50    0.75    --  113.25  77.00  60.00   52
 24  \w    118.00 144.00   0.50    0.75    --  113.25 112.00  43.00   52
 25  \w    118.00 164.00   0.50    0.75    --  113.25 125.00 150.00   92
 26  \w    142.00 178.00   0.50    0.75    --  113.25 125.00-150.00   72
 27  \w     96.00 132.00   0.50    0.75    --  113.25 125.00-150.00   72
 28  \w     88.00 117.00   0.50    0.20    --   47.39  77.00-120.00   58
 29  \w     89.00 115.00   0.50    0.20    --   47.39  77.00 -60.00   52
 30  \w     89.00 117.00   0.50    0.20    --   47.39  77.00  90.00   56
 31  \w    -43.00 -17.00   0.50    0.75    --  -91.75  30.00-150.00   52
 32  \w    -44.00 -18.00   0.50    0.75    --  -91.75  15.00 -75.00   52
 33  \w    -76.00  -7.00   0.50    0.20    --  -47.39 112.00  43.00  138
 34  \w    -85.00 -39.00   0.50    0.20    --  -47.39 -15.00 114.00   92
 35  \w   -165.00-139.00   0.50    0.75    --  -91.75 -15.00 114.00   52
 36  \w   -114.00 -88.00   0.50    0.20    --  -47.39 -77.00 -30.00   52
;
_diffrn_measurement_device 'four-circle diffractometer'
_diffrn_measurement_device_type 'Rigaku, XtaLAB Synergy, Dualflex, HyPix'
_diffrn_measurement_method '\w scans'
_diffrn_orient_matrix_type 'CrysAlisPro convention (1999,Acta A55,543-557)'
_diffrn_orient_matrix_UB_11 -0.0095721000
_diffrn_orient_matrix_UB_12 -0.2373472000
_diffrn_orient_matrix_UB_13 0.0132885000
_diffrn_orient_matrix_UB_21 -0.0032936000
_diffrn_orient_matrix_UB_22 0.0137017000
_diffrn_orient_matrix_UB_23 0.3096448000
_diffrn_orient_matrix_UB_31 -0.0487015000
_diffrn_orient_matrix_UB_32 0.0457815000
_diffrn_orient_matrix_UB_33 -0.0236869000
_diffrn_radiation_monochromator mirror
_diffrn_radiation_probe x-ray
_diffrn_radiation_type 'Cu K\a'
_diffrn_radiation_wavelength 1.54184
_diffrn_reflns_av_R_equivalents 0.0401
_diffrn_reflns_av_unetI/netI 0.0368
_diffrn_reflns_limit_h_max 29
_diffrn_reflns_limit_h_min -39
_diffrn_reflns_limit_k_max 7
_diffrn_reflns_limit_k_min -8
_diffrn_reflns_limit_l_max 6
_diffrn_reflns_limit_l_min -6
_diffrn_reflns_number 7627
_diffrn_reflns_theta_full 75.0
_diffrn_reflns_theta_max 80.03
_diffrn_reflns_theta_min 2.85
_diffrn_source 'micro-focus sealed X-ray tube'
_diffrn_source_type 'PhotonJet (Cu) X-ray Source'
_exptl_absorpt_coefficient_mu 0.889
_exptl_absorpt_correction_type none
_exptl_absorpt_process_details
;
;
_exptl_crystal_colour Colourless
_exptl_crystal_density_diffrn 1.4771
_exptl_crystal_description Block
_exptl_crystal_F_000 456
_exptl_crystal_size_max 0.14
_exptl_crystal_size_mid 0.06
_exptl_crystal_size_min 0.03
_refine_diff_density_max 0.3596
_refine_diff_density_min -0.1934
_refine_diff_density_rms 0.0446
_refine_ls_abs_structure_details 'Flack, H. D. (1983). Acta Cryst. A39, 876-881.'
_refine_ls_abs_structure_Flack -0.01(6)
_refine_ls_d_res_high 0.7827
_refine_ls_d_res_low 15.4883
_refine_ls_goodness_of_fit_ref 1.0612
_refine_ls_hydrogen_treatment mixed
_refine_ls_matrix_type full
_refine_ls_number_constraints 18
_refine_ls_number_parameters 149
_refine_ls_number_reflns 2001
_refine_ls_number_restraints 1
_refine_ls_restrained_S_all 1.0612
_refine_ls_R_factor_all 0.0434
_refine_ls_R_factor_gt 0.0421
_refine_ls_shift/su_max 0.0027
_refine_ls_shift/su_mean 0.0005
_refine_ls_structure_factor_coef Fsqd
_refine_ls_weighting_details 'w=1/[\s^2^(Fo^2^)+(0.0660P)^2^+0.3022P] where P=(Fo^2^+2Fc^2^)/3'
_refine_ls_weighting_scheme calc
_refine_ls_wR_factor_gt 0.1130
_refine_ls_wR_factor_ref 0.1142
_reflns_Friedel_coverage 0.862
_reflns_limit_h_max 39
_reflns_limit_h_min -38
_reflns_limit_k_max 8
_reflns_limit_k_min -8
_reflns_limit_l_max 6
_reflns_limit_l_min -6
_reflns_number_gt 1935
_reflns_number_total 2001
_reflns_threshold_expression I>=2u(I)
_cod_data_source_file d5ra02996a2.cif
_cod_data_source_block IZ214
_cod_original_sg_symbol_Hall ' P 2c -2n'
_cod_database_code 7250516
_chemical_oxdiff_formula 'C48 H48 Cl4 N4 O12 '
_chemical_oxdiff_usercomment Lithuania
_diffrn_oxdiff_digest_frames
;
01f7381580371c75ae22482ad11b32795a00030df10
;
_reflns_odcompleteness_completeness 99.91
_reflns_odcompleteness_iscentric 1
_reflns_odcompleteness_theta 66.97
_olex2_refinement_description
;
1. Fixed Uiso
 At 1.2 times of:
  All C(H) groups, All C(H,H) groups
2.a Ternary CH refined with riding coordinates:
 C3(H3)
2.b Secondary CH2 refined with riding coordinates:
 C4(H4a,H4b), C12(H12a,H12b)
2.c Aromatic/amide H refined with riding coordinates:
 C6(H6), C7(H7), C8(H8), C9(H9), C10(H10)
;
_olex2_submission_special_instructions 'No special instructions were received'
_oxdiff_exptl_absorpt_empirical_details
;
Empirical correction (ABSPACK) includes:
- Absorption correction using spherical harmonics
- Frame scaling
;
_oxdiff_exptl_absorpt_empirical_full_max 1.654
_oxdiff_exptl_absorpt_empirical_full_min 0.650

loop_
_space_group_symop_id
_space_group_symop_operation_xyz
1 x,y,z
2 -x,-y,z+1/2
3 -x+1/2,y+1/2,z+1/2
4 x+1/2,-y+1/2,z

loop_
_atom_site_label
_atom_site_type_symbol
_atom_site_fract_x
_atom_site_fract_y
_atom_site_fract_z
_atom_site_U_iso_or_equiv
_atom_site_adp_type
_atom_site_occupancy
_atom_site_refinement_flags_posn
C1 C 0.33993(6) 0.3981(3) 0.1413(4) 0.0266(4) Uani 1.000000 .
O2 O 0.30785(4) 0.2592(2) 0.0922(3) 0.0307(3) Uani 1.000000 .
C3 C 0.29744(6) 0.1014(3) 0.2999(4) 0.0307(4) Uani 1.000000 .
H3 H 0.28331(6) 0.1723(3) 0.4568(4) 0.0368(5) Uiso 1.000000 R
C4 C 0.33736(6) -0.0100(3) 0.3939(4) 0.0321(4) Uani 1.000000 .
H4a H 0.33045(6) -0.1040(3) 0.5470(4) 0.0385(5) Uiso 1.000000 R
H4b H 0.34956(6) -0.0959(3) 0.2459(4) 0.0385(5) Uiso 1.000000 R
N5 N 0.36817(5) 0.1496(2) 0.4773(3) 0.0255(3) Uani 1.000000 .
C5A C 0.40155(6) 0.1330(3) 0.6565(4) 0.0262(4) Uani 1.000000 .
C6 C 0.41229(6) -0.0339(3) 0.8284(4) 0.0297(4) Uani 1.000000 .
H6 H 0.39606(6) -0.1607(3) 0.8308(4) 0.0356(5) Uiso 1.000000 R
C7 C 0.44766(6) -0.0050(3) 0.9942(5) 0.0328(4) Uani 1.000000 .
H7 H 0.45589(6) -0.1145(3) 1.1141(5) 0.0393(5) Uiso 1.000000 R
C8 C 0.47179(6) 0.1824(4) 0.9900(4) 0.0343(4) Uani 1.000000 .
H8 H 0.49597(6) 0.1963(4) 1.1066(4) 0.0411(5) Uiso 1.000000 R
C9 C 0.46116(6) 0.3465(3) 0.8209(4) 0.0327(4) Uani 1.000000 .
H9 H 0.47763(6) 0.4725(3) 0.8208(4) 0.0393(5) Uiso 1.000000 R
C9A C 0.42526(6) 0.3234(3) 0.6476(4) 0.0267(4) Uani 1.000000 .
C10 C 0.40529(6) 0.4538(3) 0.4516(4) 0.0288(4) Uani 1.000000 .
H10 H 0.41409(6) 0.5911(3) 0.3998(4) 0.0346(5) Uiso 1.000000 R
C10A C 0.37077(6) 0.3430(3) 0.3513(4) 0.0260(4) Uani 1.000000 .
O11 O 0.34157(4) 0.5561(2) 0.0045(3) 0.0311(3) Uani 1.000000 .
C12 C 0.26530(6) -0.0462(3) 0.1655(5) 0.0320(4) Uani 1.000000 .
H12a H 0.27788(6) -0.1006(3) -0.0043(5) 0.0384(5) Uiso 1.000000 R
H12b H 0.25972(6) -0.1674(3) 0.2858(5) 0.0384(5) Uiso 1.000000 R
O13 O 0.22576(5) 0.0570(2) 0.1079(3) 0.0370(4) Uani 1.000000 .
H13 H 0.2073(10) 0.055(5) 0.249(8) 0.055(9) Uiso 1.000000 .

loop_
_atom_site_aniso_label
_atom_site_aniso_U_11
_atom_site_aniso_U_22
_atom_site_aniso_U_33
_atom_site_aniso_U_12
_atom_site_aniso_U_13
_atom_site_aniso_U_23
C1 0.0279(8) 0.0236(8) 0.0283(9) -0.0005(6) 0.0027(7) 0.0001(8)
O2 0.0320(6) 0.0274(7) 0.0326(7) -0.0049(5) -0.0041(5) 0.0053(6)
C3 0.0334(9) 0.0285(9) 0.0302(10) -0.0021(7) 0.0023(8) 0.0018(8)
C4 0.0324(9) 0.0278(9) 0.0360(10) -0.0068(7) -0.0036(8) 0.0040(8)
N5 0.0277(7) 0.0214(7) 0.0275(8) -0.0017(6) 0.0001(6) 0.0010(6)
C5A 0.0257(8) 0.0265(9) 0.0263(9) -0.0001(6) 0.0037(7) -0.0021(8)
C6 0.0304(9) 0.0294(9) 0.0292(9) 0.0005(7) 0.0023(7) 0.0023(9)
C7 0.0322(9) 0.0371(10) 0.0290(8) 0.0037(8) -0.0003(8) 0.0012(9)
C8 0.0293(8) 0.0412(11) 0.0323(9) 0.0022(8) -0.0033(8) -0.0024(9)
C9 0.0287(9) 0.0378(10) 0.0317(11) -0.0056(7) 0.0007(8) -0.0035(9)
C9A 0.0273(8) 0.0290(8) 0.0239(9) -0.0010(6) 0.0030(7) -0.0023(8)
C10 0.0311(9) 0.0250(9) 0.0303(10) -0.0036(7) 0.0013(8) -0.0000(7)
C10A 0.0275(8) 0.0231(8) 0.0274(9) 0.0005(6) 0.0035(7) 0.0007(7)
O11 0.0346(7) 0.0256(6) 0.0330(7) -0.0025(5) -0.0013(6) 0.0052(6)
C12 0.0316(9) 0.0267(9) 0.0377(11) -0.0040(7) -0.0033(8) 0.0026(8)
O13 0.0318(7) 0.0404(8) 0.0388(8) -0.0005(6) 0.0033(7) 0.0081(7)

loop_
_atom_type_symbol
_atom_type_scat_dispersion_real
_atom_type_scat_dispersion_imag
_atom_type_scat_Cromer_Mann_a1
_atom_type_scat_Cromer_Mann_a2
_atom_type_scat_Cromer_Mann_a3
_atom_type_scat_Cromer_Mann_a4
_atom_type_scat_Cromer_Mann_b1
_atom_type_scat_Cromer_Mann_b2
_atom_type_scat_Cromer_Mann_b3
_atom_type_scat_Cromer_Mann_b4
_atom_type_scat_Cromer_Mann_c
_atom_type_scat_source
_atom_type_scat_dispersion_source
H 0.00000 0.00000 0.49300 0.32291 0.14019 0.04081 10.51090 26.12570 3.14236 57.79970 0.0030380000826 'International Tables Volume C Table 6.1.1.4 (pp. 500-502)' 'Henke, Gullikson and Davis, At. Data and Nucl. Data Tables, 1993, 54, 2'
C 0.01920 0.00962 2.31000 1.02000 1.58860 0.86500 20.84390 10.20750 0.56870 51.65120 0.215599998832 'International Tables Volume C Table 6.1.1.4 (pp. 500-502)' 'Henke, Gullikson and Davis, At. Data and Nucl. Data Tables, 1993, 54, 2'
O 0.05239 0.03377 3.04850 2.28680 1.54630 0.86700 13.27710 5.70110 0.32390 32.90890 0.250800013542 'International Tables Volume C Table 6.1.1.4 (pp. 500-502)' 'Henke, Gullikson and Davis, At. Data and Nucl. Data Tables, 1993, 54, 2'
N 0.03256 0.01839 12.21260 3.13220 2.01250 1.16630 0.00570 9.89330 28.99750 0.58260 -11.5290002823 'International Tables Volume C Table 6.1.1.4 (pp. 500-502)' 'Henke, Gullikson and Davis, At. Data and Nucl. Data Tables, 1993, 54, 2'

loop_
_geom_angle_atom_site_label_1
_geom_angle_atom_site_label_2
_geom_angle_atom_site_label_3
_geom_angle
_geom_angle_site_symmetry_1
_geom_angle_site_symmetry_3
_geom_angle_publ_flag
C10A C1 O2 116.99(16) . . ?
O11 C1 O2 118.13(17) . . ?
O11 C1 C10A 124.86(17) . . ?
C3 O2 C1 118.69(15) . . ?
C4 C3 O2 111.00(15) . . ?
C12 C3 O2 104.90(16) . . ?
C12 C3 C4 112.58(17) . . ?
N5 C4 C3 107.47(16) . . ?
C5A N5 C4 128.90(16) . . ?
C10A N5 C4 122.10(16) . . ?
C10A N5 C5A 108.53(15) . . ?
C6 C5A N5 129.25(17) . . ?
C9A C5A N5 107.83(16) . . ?
C9A C5A C6 122.91(17) . . ?
C7 C6 C5A 116.68(18) . . ?
C8 C7 C6 121.67(19) . . ?
C9 C8 C7 121.55(19) . . ?
C9A C9 C8 118.63(19) . . ?
C9 C9A C5A 118.56(18) . . ?
C10 C9A C5A 107.16(16) . . ?
C10 C9A C9 134.28(18) . . ?
C10A C10 C9A 106.67(17) . . ?
N5 C10A C1 119.93(16) . . ?
C10 C10A C1 130.26(18) . . ?
C10 C10A N5 109.79(17) . . ?
O13 C12 C3 111.57(16) . . ?

loop_
_geom_bond_atom_site_label_1
_geom_bond_atom_site_label_2
_geom_bond_distance
_geom_bond_site_symmetry_2
_geom_bond_publ_flag
C1 O2 1.352(2) . ?
C1 C10A 1.456(3) . ?
C1 O11 1.214(2) . ?
O2 C3 1.473(2) . ?
C3 C4 1.499(3) . ?
C3 C12 1.522(3) . ?
C4 N5 1.453(2) . ?
N5 C5A 1.367(2) . ?
N5 C10A 1.382(2) . ?
C5A C6 1.402(3) . ?
C5A C9A 1.417(3) . ?
C6 C7 1.382(3) . ?
C7 C8 1.407(3) . ?
C8 C9 1.379(3) . ?
C9 C9A 1.413(3) . ?
C9A C10 1.420(3) . ?
C10 C10A 1.374(3) . ?
C12 O13 1.418(2) . ?
